data_4307965
loop_
_publ_author_name
'Rongmin Yu'
'Kuppuswamy Arumugam'
'Ashok Manepalli'
'Yvon Tran'
'Russell Schmehl'
'Heiko Jacobsen'
'James P. Donahue'

_publ_contact_author_email donahue@tulane.edu
_publ_contact_author_fax 504-865-5596
_publ_contact_author_phone 504-862-3562
_publ_section_title
;
Reversible, Electrochemically Controlled Binding of Phosphine to Iron and
Cobalt Bis(dithiolene) Complexes
;
_journal_name_full 'Inorganic Chemistry'
_journal_page_first 5131
_journal_page_last 5133
_journal_paper_doi 10.1021/ic0624569
_journal_volume 46
_journal_year 2007
_chemical_formula_sum 'C74 H80 Fe2 O10 S8'
_chemical_formula_weight 1497.56
_chemical_name_systematic
; 
 ? 
;
_space_group_IT_number 15
_symmetry_cell_setting monoclinic
_symmetry_space_group_name_Hall '-C 2yc'
_symmetry_space_group_name_H-M 'C 1 2/c 1'
_atom_sites_solution_hydrogens geom
_atom_sites_solution_primary direct
_atom_sites_solution_secondary difmap
_audit_creation_method SHELXL-97
_cell_angle_alpha 90.00
_cell_angle_beta 100.938(2)
_cell_angle_gamma 90.00
_cell_formula_units_Z 4
_cell_length_a 28.006(4)
_cell_length_b 9.3751(15)
_cell_length_c 27.169(4)
_cell_measurement_reflns_used 8604
_cell_measurement_temperature 100(2)
_cell_measurement_theta_max 27.837
_cell_measurement_theta_min 2.2955
_cell_volume 7003.9(18)
_computing_cell_refinement 'Bruker SMART (Bruker-AXS, 2000)'
_computing_data_collection 'Bruker SMART (Bruker-AXS, 2000)'
_computing_data_reduction 'Bruker SAINT+ (Bruker-AXS, 2004)'
_computing_molecular_graphics 'Bruker SHELXTL (Bruker-AXS, 2000a)'
_computing_publication_material 'Bruker SHELXTL (Bruker-AXS, 2000a)'
_computing_structure_refinement 'SHELXL-97 (Sheldrick, 1997)'
_computing_structure_solution 'SHELXS-97 (Sheldrick, 1997)'
_diffrn_ambient_temperature 100(2)
_diffrn_measured_fraction_theta_full 0.953
_diffrn_measured_fraction_theta_max 0.953
_diffrn_measurement_device_type 'Bruker-AXS SMART APEX'
_diffrn_measurement_method 'phi and omega scans'
_diffrn_radiation_monochromator graphite
_diffrn_radiation_source 'fine-focus sealed tube'
_diffrn_radiation_type MoK\a
_diffrn_radiation_wavelength 0.71073
_diffrn_reflns_av_R_equivalents 0.0592
_diffrn_reflns_av_sigmaI/netI 0.0658
_diffrn_reflns_limit_h_max 36
_diffrn_reflns_limit_h_min -37
_diffrn_reflns_limit_k_max 12
_diffrn_reflns_limit_k_min -12
_diffrn_reflns_limit_l_max 35
_diffrn_reflns_limit_l_min -35
_diffrn_reflns_number 29967
_diffrn_reflns_theta_full 28.29
_diffrn_reflns_theta_max 28.29
_diffrn_reflns_theta_min 1.48
_exptl_absorpt_coefficient_mu 0.712
_exptl_absorpt_correction_T_max 0.9687
_exptl_absorpt_correction_T_min 0.7862
_exptl_absorpt_correction_type multi-scan
_exptl_absorpt_process_details 'SADABS (Sheldrick, 2002)'
_exptl_crystal_colour black
_exptl_crystal_density_diffrn 1.420
_exptl_crystal_density_meas 0
_exptl_crystal_density_method 'not measured'
_exptl_crystal_description needle
_exptl_crystal_F_000 3136
_exptl_crystal_size_max 0.26
_exptl_crystal_size_mid 0.05
_exptl_crystal_size_min 0.05
_refine_diff_density_max 0.660
_refine_diff_density_min -0.417
_refine_diff_density_rms 0.094
_refine_ls_extinction_method none
_refine_ls_goodness_of_fit_ref 1.011
_refine_ls_hydrogen_treatment constr
_refine_ls_matrix_type full
_refine_ls_number_parameters 432
_refine_ls_number_reflns 8308
_refine_ls_number_restraints 0
_refine_ls_restrained_S_all 1.011
_refine_ls_R_factor_all 0.0801
_refine_ls_R_factor_gt 0.0488
_refine_ls_shift/su_max 0.001
_refine_ls_shift/su_mean 0.000
_refine_ls_structure_factor_coef Fsqd
_refine_ls_weighting_details 'calc w=1/[\s^2^(Fo^2^)+(0.0642P)^2^+6.3709P] where P=(Fo^2^+2Fc^2^)/3'
_refine_ls_weighting_scheme calc
_refine_ls_wR_factor_gt 0.1129
_refine_ls_wR_factor_ref 0.1283
_reflns_number_gt 5882
_reflns_number_total 8308
_reflns_threshold_expression >2\s(I)
_cod_data_source_file ic0624569-file006_01.cif
_cod_data_source_block '[Fe(S2C2(C6H4-p-OCH3)2)2]2.2(tert-BuOCH3_1a.2(tert-BuOCH3)'
_cod_depositor_comments
;
The following automatic conversions were performed:
'_symmetry_cell_setting' value 'Monoclinic' changed to 'monoclinic'
according to '/home/saulius/struct/CIF-dictionaries/cif_core.dic'
dictionary named 'cif_core.dic' version 2.4.1 from 2010-06-29.

Automatic conversion script
Id: cif_fix_enum 1527 2010-12-29 10:47:43Z saulius 
;
_cod_original_cell_volume 7003.9(19)
_cod_database_code 4307965

loop_
_symmetry_equiv_pos_as_xyz
'x, y, z'
'-x, y, -z+1/2'
'x+1/2, y+1/2, z'
'-x+1/2, y+1/2, -z+1/2'
'-x, -y, -z'
'x, -y, z-1/2'
'-x+1/2, -y+1/2, -z'
'x+1/2, -y+1/2, z-1/2'

loop_
_atom_site_label
_atom_site_type_symbol
_atom_site_fract_x
_atom_site_fract_y
_atom_site_fract_z
_atom_site_U_iso_or_equiv
_atom_site_adp_type
_atom_site_occupancy
_atom_site_symmetry_multiplicity
_atom_site_calc_flag
_atom_site_refinement_flags
_atom_site_disorder_assembly
_atom_site_disorder_group
Fe1 Fe -0.018210(14) 0.58633(4) 0.534025(14) 0.01558(11) Uani 1 1 d . . .
S1 S -0.09274(3) 0.50435(8) 0.52532(3) 0.01772(16) Uani 1 1 d . . .
S2 S -0.02391(3) 0.64628(8) 0.61040(3) 0.01821(16) Uani 1 1 d . . .
S3 S 0.03686(3) 0.75562(8) 0.53782(3) 0.01739(16) Uani 1 1 d . . .
S4 S -0.03296(2) 0.61206(8) 0.45172(3) 0.01671(16) Uani 1 1 d . . .
O1 O -0.28465(7) 0.2389(2) 0.59723(8) 0.0276(5) Uani 1 1 d . . .
O2 O -0.11746(10) 0.7356(3) 0.81075(9) 0.0391(6) Uani 1 1 d . . .
O3 O 0.19441(8) 1.1749(2) 0.46787(8) 0.0284(5) Uani 1 1 d . . .
O4 O -0.06031(9) 0.9857(2) 0.24421(8) 0.0339(6) Uani 1 1 d . . .
O5 O -0.26157(9) -0.2215(3) 0.66955(10) 0.0448(7) Uani 1 1 d . . .
C1 C -0.11043(10) 0.5218(3) 0.58180(10) 0.0166(6) Uani 1 1 d . . .
C2 C -0.07892(10) 0.5889(3) 0.62098(10) 0.0174(6) Uani 1 1 d . . .
C3 C 0.03535(10) 0.8136(3) 0.47656(11) 0.0175(6) Uani 1 1 d . . .
C4 C 0.00252(10) 0.7569(3) 0.43762(10) 0.0177(6) Uani 1 1 d . . .
C5 C -0.15760(11) 0.4581(3) 0.58660(10) 0.0179(6) Uani 1 1 d . . .
C6 C -0.16190(11) 0.3737(3) 0.62803(11) 0.0209(6) Uani 1 1 d . . .
H6 H -0.1355 0.3652 0.6544 0.025 Uiso 1 1 calc R . .
C7 C -0.20451(11) 0.3031(3) 0.63041(11) 0.0224(6) Uani 1 1 d . . .
H7 H -0.2066 0.2472 0.6582 0.027 Uiso 1 1 calc R . .
C8 C -0.24455(11) 0.3147(3) 0.59140(11) 0.0214(6) Uani 1 1 d . . .
C9 C -0.24181(11) 0.4007(3) 0.55045(11) 0.0223(6) Uani 1 1 d . . .
H9 H -0.2686 0.4112 0.5246 0.027 Uiso 1 1 calc R . .
C10 C -0.19849(10) 0.4707(3) 0.54864(11) 0.0210(6) Uani 1 1 d . . .
H10 H -0.1967 0.5280 0.5211 0.025 Uiso 1 1 calc R . .
C11 C -0.32716(11) 0.2538(4) 0.55907(13) 0.0316(8) Uani 1 1 d . . .
H11A H -0.3362 0.3526 0.5556 0.047 Uiso 1 1 calc R . .
H11B H -0.3533 0.1998 0.5681 0.047 Uiso 1 1 calc R . .
H11C H -0.3205 0.2191 0.5278 0.047 Uiso 1 1 calc R . .
C12 C -0.09127(10) 0.6226(3) 0.67036(10) 0.0183(6) Uani 1 1 d . . .
C13 C -0.06084(11) 0.5817(4) 0.71464(11) 0.0258(7) Uani 1 1 d . . .
H13 H -0.0331 0.5285 0.7133 0.031 Uiso 1 1 calc R . .
C14 C -0.07140(12) 0.6192(4) 0.76076(11) 0.0290(7) Uani 1 1 d . . .
H14 H -0.0511 0.5895 0.7901 0.035 Uiso 1 1 calc R . .
C15 C -0.11169(12) 0.7001(3) 0.76306(12) 0.0281(7) Uani 1 1 d . . .
C16 C -0.14327(13) 0.7389(4) 0.71926(13) 0.0321(8) Uani 1 1 d . . .
H16 H -0.1712 0.7908 0.7208 0.039 Uiso 1 1 calc R . .
C17 C -0.13279(12) 0.6995(4) 0.67337(12) 0.0284(7) Uani 1 1 d . . .
H17 H -0.1540 0.7252 0.6441 0.034 Uiso 1 1 calc R . .
C18 C -0.14885(15) 0.8499(4) 0.81458(15) 0.0472(10) Uani 1 1 d . . .
H18A H -0.1423 0.9265 0.7934 0.071 Uiso 1 1 calc R . .
H18B H -0.1438 0.8823 0.8487 0.071 Uiso 1 1 calc R . .
H18C H -0.1819 0.8192 0.8043 0.071 Uiso 1 1 calc R . .
C19 C 0.07432(10) 0.9157(3) 0.47125(10) 0.0176(6) Uani 1 1 d . . .
C20 C 0.08514(11) 1.0345(3) 0.50246(11) 0.0202(6) Uani 1 1 d . . .
H20 H 0.0654 1.0561 0.5254 0.024 Uiso 1 1 calc R . .
C21 C 0.12457(12) 1.1199(3) 0.49987(12) 0.0246(7) Uani 1 1 d . . .
H21 H 0.1309 1.1995 0.5205 0.030 Uiso 1 1 calc R . .
C22 C 0.15516(11) 1.0874(3) 0.46635(11) 0.0219(6) Uani 1 1 d . . .
C23 C 0.14468(11) 0.9709(3) 0.43464(11) 0.0230(7) Uani 1 1 d . . .
H23 H 0.1644 0.9496 0.4117 0.028 Uiso 1 1 calc R . .
C24 C 0.10467(10) 0.8866(3) 0.43727(11) 0.0193(6) Uani 1 1 d . . .
H24 H 0.0979 0.8088 0.4159 0.023 Uiso 1 1 calc R . .
C25 C 0.22893(12) 1.1380(4) 0.43686(12) 0.0318(8) Uani 1 1 d . . .
H25A H 0.2397 1.0417 0.4438 0.048 Uiso 1 1 calc R . .
H25B H 0.2563 1.2014 0.4439 0.048 Uiso 1 1 calc R . .
H25C H 0.2138 1.1464 0.4022 0.048 Uiso 1 1 calc R . .
C26 C -0.01011(10) 0.8115(3) 0.38581(11) 0.0190(6) Uani 1 1 d . . .
C27 C -0.00889(11) 0.9582(3) 0.37602(11) 0.0226(6) Uani 1 1 d . . .
H27 H 0.0029 1.0207 0.4021 0.027 Uiso 1 1 calc R . .
C28 C -0.02487(12) 1.0112(3) 0.32865(12) 0.0281(7) Uani 1 1 d . . .
H28 H -0.0232 1.1087 0.3228 0.034 Uiso 1 1 calc R . .
C29 C -0.04350(11) 0.9202(3) 0.28935(11) 0.0243(7) Uani 1 1 d . . .
C30 C -0.04452(11) 0.7742(3) 0.29748(11) 0.0253(7) Uani 1 1 d . . .
H30 H -0.0563 0.7126 0.2711 0.030 Uiso 1 1 calc R . .
C31 C -0.02772(11) 0.7208(3) 0.34569(11) 0.0226(6) Uani 1 1 d . . .
H31 H -0.0283 0.6229 0.3511 0.027 Uiso 1 1 calc R . .
C32 C -0.08356(13) 0.8999(4) 0.20371(12) 0.0334(8) Uani 1 1 d . . .
H32A H -0.0609 0.8308 0.1957 0.050 Uiso 1 1 calc R . .
H32B H -0.0947 0.9591 0.1750 0.050 Uiso 1 1 calc R . .
H32C H -0.1108 0.8518 0.2130 0.050 Uiso 1 1 calc R . .
C33 C -0.27540(18) -0.3622(4) 0.65217(17) 0.0549(11) Uani 1 1 d . . .
H33A H -0.2854 -0.4156 0.6786 0.082 Uiso 1 1 calc R . .
H33B H -0.2482 -0.4088 0.6422 0.082 Uiso 1 1 calc R . .
H33C H -0.3019 -0.3567 0.6240 0.082 Uiso 1 1 calc R . .
C34 C -0.29936(14) -0.1360(4) 0.68284(14) 0.0389(9) Uani 1 1 d . . .
C35 C -0.27266(17) 0.0006(5) 0.70191(19) 0.0610(13) Uani 1 1 d . . .
H35A H -0.2471 -0.0212 0.7298 0.092 Uiso 1 1 calc R . .
H35B H -0.2951 0.0662 0.7125 0.092 Uiso 1 1 calc R . .
H35C H -0.2590 0.0430 0.6755 0.092 Uiso 1 1 calc R . .
C36 C -0.33960(17) -0.1088(5) 0.63780(17) 0.0603(13) Uani 1 1 d . . .
H36A H -0.3259 -0.0688 0.6111 0.090 Uiso 1 1 calc R . .
H36B H -0.3628 -0.0433 0.6470 0.090 Uiso 1 1 calc R . .
H36C H -0.3555 -0.1971 0.6269 0.090 Uiso 1 1 calc R . .
C37 C -0.32005(18) -0.2064(5) 0.72457(17) 0.0608(13) Uani 1 1 d . . .
H37A H -0.3370 -0.2919 0.7121 0.091 Uiso 1 1 calc R . .
H37B H -0.3422 -0.1420 0.7362 0.091 Uiso 1 1 calc R . .
H37C H -0.2940 -0.2297 0.7518 0.091 Uiso 1 1 calc R . .

loop_
_atom_site_aniso_label
_atom_site_aniso_U_11
_atom_site_aniso_U_22
_atom_site_aniso_U_33
_atom_site_aniso_U_23
_atom_site_aniso_U_13
_atom_site_aniso_U_12
Fe1 0.0159(2) 0.0193(2) 0.0120(2) -0.00130(16) 0.00384(15) -0.00266(16)
S1 0.0174(4) 0.0230(4) 0.0132(3) -0.0024(3) 0.0039(3) -0.0039(3)
S2 0.0173(4) 0.0245(4) 0.0132(3) -0.0024(3) 0.0038(3) -0.0041(3)
S3 0.0183(4) 0.0215(4) 0.0128(3) -0.0017(3) 0.0039(3) -0.0042(3)
S4 0.0165(3) 0.0204(4) 0.0131(3) -0.0004(3) 0.0026(3) -0.0030(3)
O1 0.0193(11) 0.0349(13) 0.0287(12) 0.0050(10) 0.0050(9) -0.0075(10)
O2 0.0531(16) 0.0425(15) 0.0277(13) -0.0084(11) 0.0228(12) -0.0016(12)
O3 0.0246(12) 0.0286(12) 0.0331(13) -0.0018(10) 0.0085(10) -0.0086(10)
O4 0.0465(15) 0.0333(13) 0.0185(12) 0.0019(10) -0.0020(10) -0.0004(11)
O5 0.0424(15) 0.0448(16) 0.0499(17) -0.0027(13) 0.0157(13) 0.0042(13)
C1 0.0165(14) 0.0190(14) 0.0143(14) 0.0015(11) 0.0032(11) 0.0019(11)
C2 0.0174(14) 0.0209(15) 0.0145(14) 0.0017(11) 0.0043(11) 0.0014(12)
C3 0.0178(14) 0.0182(14) 0.0176(14) 0.0002(11) 0.0058(11) 0.0013(11)
C4 0.0200(14) 0.0169(14) 0.0171(14) -0.0009(11) 0.0056(12) 0.0009(11)
C5 0.0204(15) 0.0182(14) 0.0157(14) -0.0018(11) 0.0047(11) -0.0011(12)
C6 0.0199(15) 0.0247(16) 0.0179(15) 0.0024(12) 0.0034(12) 0.0007(12)
C7 0.0231(16) 0.0266(16) 0.0181(15) 0.0033(12) 0.0054(12) -0.0004(13)
C8 0.0184(15) 0.0252(16) 0.0218(16) -0.0020(12) 0.0066(12) -0.0031(12)
C9 0.0193(15) 0.0295(17) 0.0169(15) 0.0001(13) 0.0002(12) -0.0008(13)
C10 0.0201(15) 0.0253(16) 0.0178(15) 0.0011(12) 0.0039(12) 0.0001(12)
C11 0.0202(16) 0.042(2) 0.0323(19) -0.0015(16) 0.0039(14) -0.0051(15)
C12 0.0196(14) 0.0227(15) 0.0137(14) -0.0008(11) 0.0063(11) -0.0020(12)
C13 0.0214(16) 0.0384(19) 0.0184(15) 0.0014(14) 0.0059(12) 0.0046(14)
C14 0.0297(17) 0.042(2) 0.0150(16) 0.0004(14) 0.0026(13) -0.0003(15)
C15 0.0372(19) 0.0286(17) 0.0215(16) -0.0041(13) 0.0134(14) -0.0069(15)
C16 0.0337(19) 0.0334(19) 0.0330(19) -0.0036(15) 0.0155(15) 0.0092(15)
C17 0.0309(18) 0.0355(19) 0.0196(16) 0.0001(14) 0.0065(13) 0.0073(15)
C18 0.059(3) 0.047(2) 0.042(2) -0.0050(19) 0.027(2) 0.001(2)
C19 0.0166(14) 0.0205(15) 0.0156(14) 0.0037(11) 0.0027(11) 0.0007(12)
C20 0.0218(15) 0.0209(15) 0.0193(15) 0.0001(12) 0.0072(12) 0.0012(12)
C21 0.0292(17) 0.0183(15) 0.0261(17) -0.0038(12) 0.0045(13) -0.0035(13)
C22 0.0194(15) 0.0217(15) 0.0244(16) 0.0049(12) 0.0039(12) -0.0046(12)
C23 0.0249(16) 0.0271(17) 0.0178(15) 0.0021(12) 0.0063(12) -0.0020(13)
C24 0.0222(15) 0.0203(15) 0.0150(14) -0.0008(11) 0.0027(11) -0.0018(12)
C25 0.0259(17) 0.041(2) 0.0293(18) 0.0062(15) 0.0082(14) -0.0074(15)
C26 0.0187(15) 0.0223(15) 0.0157(14) 0.0010(12) 0.0030(11) 0.0012(12)
C27 0.0254(16) 0.0223(15) 0.0190(15) -0.0003(12) 0.0017(12) 0.0017(13)
C28 0.0373(19) 0.0194(16) 0.0263(17) 0.0009(13) 0.0030(14) -0.0022(14)
C29 0.0267(16) 0.0274(17) 0.0173(15) 0.0044(13) 0.0001(12) 0.0021(13)
C30 0.0282(17) 0.0292(17) 0.0173(15) -0.0044(13) 0.0014(13) -0.0043(14)
C31 0.0284(17) 0.0220(15) 0.0177(15) 0.0005(12) 0.0052(13) -0.0011(13)
C32 0.038(2) 0.039(2) 0.0207(17) -0.0026(15) -0.0017(14) -0.0002(16)
C33 0.073(3) 0.042(2) 0.051(3) -0.004(2) 0.017(2) 0.003(2)
C34 0.037(2) 0.044(2) 0.038(2) 0.0037(17) 0.0138(17) 0.0075(17)
C35 0.067(3) 0.043(3) 0.078(3) -0.005(2) 0.026(3) -0.001(2)
C36 0.053(3) 0.076(3) 0.049(3) 0.007(2) 0.002(2) 0.017(2)
C37 0.068(3) 0.073(3) 0.050(3) 0.011(2) 0.033(2) 0.008(3)

loop_
_atom_type_symbol
_atom_type_description
_atom_type_scat_dispersion_real
_atom_type_scat_dispersion_imag
_atom_type_scat_source
C C 0.0033 0.0016 'International Tables Vol C Tables 4.2.6.8 and 6.1.1.4'
H H 0.0000 0.0000 'International Tables Vol C Tables 4.2.6.8 and 6.1.1.4'
O O 0.0106 0.0060 'International Tables Vol C Tables 4.2.6.8 and 6.1.1.4'
S S 0.1246 0.1234 'International Tables Vol C Tables 4.2.6.8 and 6.1.1.4'
Fe Fe 0.3463 0.8444 'International Tables Vol C Tables 4.2.6.8 and 6.1.1.4'

loop_
_geom_angle_atom_site_label_1
_geom_angle_atom_site_label_2
_geom_angle_atom_site_label_3
_geom_angle
_geom_angle_site_symmetry_1
_geom_angle_site_symmetry_3
_geom_angle_publ_flag
S2 Fe1 S1 87.31(3) . . ?
S2 Fe1 S3 86.96(3) . . ?
S1 Fe1 S3 154.28(3) . . ?
S2 Fe1 S4 154.18(3) . . ?
S1 Fe1 S4 86.43(3) . . ?
S3 Fe1 S4 87.91(3) . . ?
S2 Fe1 S4 101.57(3) . 5_566 ?
S1 Fe1 S4 106.27(3) . 5_566 ?
S3 Fe1 S4 99.44(3) . 5_566 ?
S4 Fe1 S4 104.23(3) . 5_566 ?
S2 Fe1 Fe1 151.63(3) . 5_566 ?
S1 Fe1 Fe1 100.66(3) . 5_566 ?
S3 Fe1 Fe1 96.21(3) . 5_566 ?
S4 Fe1 Fe1 54.16(2) . 5_566 ?
S4 Fe1 Fe1 50.07(2) 5_566 5_566 ?
C1 S1 Fe1 107.56(10) . . ?
C2 S2 Fe1 108.05(10) . . ?
C3 S3 Fe1 106.87(10) . . ?
C4 S4 Fe1 107.37(10) . . ?
C4 S4 Fe1 107.18(10) . 5_566 ?
Fe1 S4 Fe1 75.76(3) . 5_566 ?
C8 O1 C11 117.1(2) . . ?
C15 O2 C18 116.2(3) . . ?
C22 O3 C25 117.6(2) . . ?
C29 O4 C32 118.0(3) . . ?
C34 O5 C33 115.7(3) . . ?
C2 C1 C5 124.1(2) . . ?
C2 C1 S1 118.6(2) . . ?
C5 C1 S1 117.2(2) . . ?
C1 C2 C12 124.3(3) . . ?
C1 C2 S2 118.3(2) . . ?
C12 C2 S2 117.3(2) . . ?
C4 C3 C19 125.1(3) . . ?
C4 C3 S3 120.5(2) . . ?
C19 C3 S3 114.2(2) . . ?
C3 C4 C26 127.3(3) . . ?
C3 C4 S4 116.9(2) . . ?
C26 C4 S4 115.5(2) . . ?
C10 C5 C6 117.3(3) . . ?
C10 C5 C1 121.6(3) . . ?
C6 C5 C1 120.9(3) . . ?
C7 C6 C5 121.2(3) . . ?
C6 C7 C8 120.4(3) . . ?
O1 C8 C9 124.6(3) . . ?
O1 C8 C7 115.6(3) . . ?
C9 C8 C7 119.8(3) . . ?
C8 C9 C10 119.0(3) . . ?
C9 C10 C5 122.3(3) . . ?
C17 C12 C13 118.5(3) . . ?
C17 C12 C2 120.5(3) . . ?
C13 C12 C2 121.0(3) . . ?
C14 C13 C12 120.8(3) . . ?
C15 C14 C13 120.0(3) . . ?
C14 C15 O2 114.9(3) . . ?
C14 C15 C16 120.1(3) . . ?
O2 C15 C16 125.0(3) . . ?
C17 C16 C15 119.5(3) . . ?
C12 C17 C16 121.1(3) . . ?
C24 C19 C20 117.9(3) . . ?
C24 C19 C3 119.5(3) . . ?
C20 C19 C3 122.4(3) . . ?
C21 C20 C19 121.1(3) . . ?
C20 C21 C22 120.2(3) . . ?
O3 C22 C23 124.5(3) . . ?
O3 C22 C21 116.0(3) . . ?
C23 C22 C21 119.5(3) . . ?
C24 C23 C22 119.7(3) . . ?
C23 C24 C19 121.6(3) . . ?
C31 C26 C27 117.8(3) . . ?
C31 C26 C4 121.2(3) . . ?
C27 C26 C4 120.7(3) . . ?
C28 C27 C26 121.2(3) . . ?
C27 C28 C29 120.4(3) . . ?
O4 C29 C30 124.7(3) . . ?
O4 C29 C28 115.3(3) . . ?
C30 C29 C28 120.0(3) . . ?
C29 C30 C31 119.3(3) . . ?
C26 C31 C30 121.3(3) . . ?
O5 C34 C37 110.6(3) . . ?
O5 C34 C36 111.3(3) . . ?
C37 C34 C36 110.1(4) . . ?
O5 C34 C35 102.6(3) . . ?
C37 C34 C35 110.1(4) . . ?
C36 C34 C35 111.9(4) . . ?

loop_
_geom_bond_atom_site_label_1
_geom_bond_atom_site_label_2
_geom_bond_distance
_geom_bond_site_symmetry_2
_geom_bond_publ_flag
Fe1 S2 2.1846(8) . ?
Fe1 S1 2.1946(9) . ?
Fe1 S3 2.2019(8) . ?
Fe1 S4 2.2088(8) . ?
Fe1 S4 2.3351(9) 5_566 ?
Fe1 Fe1 2.7917(8) 5_566 ?
S1 C1 1.708(3) . ?
S2 C2 1.707(3) . ?
S3 C3 1.744(3) . ?
S4 C4 1.767(3) . ?
S4 Fe1 2.3350(9) 5_566 ?
O1 C8 1.363(3) . ?
O1 C11 1.430(4) . ?
O2 C15 1.377(4) . ?
O2 C18 1.402(4) . ?
O3 C22 1.366(4) . ?
O3 C25 1.440(4) . ?
O4 C29 1.372(4) . ?
O4 C32 1.418(4) . ?
O5 C34 1.427(4) . ?
O5 C33 1.430(5) . ?
C1 C2 1.397(4) . ?
C1 C5 1.478(4) . ?
C2 C12 1.482(4) . ?
C3 C4 1.371(4) . ?
C3 C19 1.479(4) . ?
C4 C26 1.476(4) . ?
C5 C10 1.393(4) . ?
C5 C6 1.399(4) . ?
C6 C7 1.377(4) . ?
C7 C8 1.393(4) . ?
C8 C9 1.388(4) . ?
C9 C10 1.388(4) . ?
C12 C17 1.384(4) . ?
C12 C13 1.390(4) . ?
C13 C14 1.386(4) . ?
C14 C15 1.371(5) . ?
C15 C16 1.390(5) . ?
C16 C17 1.384(4) . ?
C19 C24 1.395(4) . ?
C19 C20 1.398(4) . ?
C20 C21 1.377(4) . ?
C21 C22 1.397(4) . ?
C22 C23 1.387(4) . ?
C23 C24 1.384(4) . ?
C26 C31 1.397(4) . ?
C26 C27 1.403(4) . ?
C27 C28 1.373(4) . ?
C28 C29 1.389(4) . ?
C29 C30 1.388(4) . ?
C30 C31 1.398(4) . ?
C34 C37 1.518(5) . ?
C34 C36 1.520(5) . ?
C34 C35 1.524(6) . ?
